data_4068248
loop_
_publ_author_name
'Paneque, Margarita'
'Poveda, Manuel L.'
'Rend\'on, Nuria'
'Mereiter, Kurt'

_publ_section_title
;
 Reaction of the Iridacyclopentadiene
 TpMe2Ir(C(R)&#xE5FB;C(R)C(R)&#xE5FB;C(R))(H2O) (R = CO2Me) with Alkynes
;
_journal_issue 1
_journal_name_full Organometallics
_journal_page_first 172
_journal_paper_doi 10.1021/om8001153
_journal_volume 28
_journal_year 2009
_chemical_formula_moiety 'C43 H46 B Ir N6 O8'
_chemical_formula_sum 'C43 H46 B Ir N6 O8'
_chemical_formula_weight 977.87
_chemical_name_systematic
; 
 ? 
;
_space_group_IT_number 15
_symmetry_cell_setting monoclinic
_symmetry_space_group_name_Hall '-C 2yc'
_symmetry_space_group_name_H-M 'C 1 2/c 1'
_atom_sites_solution_hydrogens geom
_atom_sites_solution_primary direct
_atom_sites_solution_secondary difmap
_audit_creation_method SHELXL-97
_cell_angle_alpha 90.00
_cell_angle_beta 108.718(1)
_cell_angle_gamma 90.00
_cell_formula_units_Z 8
_cell_length_a 39.850(2)
_cell_length_b 11.0782(6)
_cell_length_c 21.2993(12)
_cell_measurement_reflns_used 8658
_cell_measurement_temperature 173(2)
_cell_measurement_theta_max 30.0
_cell_measurement_theta_min 2.2
_cell_volume 8905.6(8)
_computing_cell_refinement 'Bruker SAINT'
_computing_data_collection 'Bruker SMART'
_computing_data_reduction 'Bruker SAINT, SADABS, XPREP'
_computing_molecular_graphics 'Bruker SHELXTL'
_computing_publication_material 'Bruker SHELXTL'
_computing_structure_refinement 'SHELXL-97 (Sheldrick, 1997)'
_computing_structure_solution 'SHELXS-97 (Sheldrick, 1997)'
_diffrn_ambient_temperature 173(2)
_diffrn_measured_fraction_theta_full 0.991
_diffrn_measured_fraction_theta_max 0.991
_diffrn_measurement_device_type 'CCD area detector'
_diffrn_measurement_method 'omega and phi scans'
_diffrn_radiation_monochromator graphite
_diffrn_radiation_source 'normal-focus sealed tube'
_diffrn_radiation_type MoK\a
_diffrn_radiation_wavelength 0.71073
_diffrn_reflns_av_R_equivalents 0.0303
_diffrn_reflns_av_sigmaI/netI 0.0416
_diffrn_reflns_limit_h_max 53
_diffrn_reflns_limit_h_min -56
_diffrn_reflns_limit_k_max 15
_diffrn_reflns_limit_k_min -15
_diffrn_reflns_limit_l_max 29
_diffrn_reflns_limit_l_min -29
_diffrn_reflns_number 65632
_diffrn_reflns_theta_full 30.03
_diffrn_reflns_theta_max 30.03
_diffrn_reflns_theta_min 2.24
_diffrn_standards_decay_% 0
_exptl_absorpt_coefficient_mu 3.055
_exptl_absorpt_correction_T_max 0.69
_exptl_absorpt_correction_T_min 0.52
_exptl_absorpt_correction_type multi-scan
_exptl_absorpt_process_details 'program SADABS (G.M. Sheldrick)'
_exptl_crystal_colour yellow
_exptl_crystal_density_diffrn 1.459
_exptl_crystal_density_method 'not measured'
_exptl_crystal_description prism
_exptl_crystal_F_000 3936
_exptl_crystal_size_max 0.42
_exptl_crystal_size_mid 0.14
_exptl_crystal_size_min 0.12
_refine_diff_density_max 3.571
_refine_diff_density_min -1.902
_refine_diff_density_rms 0.103
_refine_ls_extinction_method none
_refine_ls_goodness_of_fit_ref 1.021
_refine_ls_hydrogen_treatment constr
_refine_ls_matrix_type full
_refine_ls_number_parameters 573
_refine_ls_number_reflns 12906
_refine_ls_number_restraints 283
_refine_ls_restrained_S_all 1.013
_refine_ls_R_factor_all 0.0364
_refine_ls_R_factor_gt 0.0308
_refine_ls_shift/su_max 0.001
_refine_ls_shift/su_mean 0.000
_refine_ls_structure_factor_coef Fsqd
_refine_ls_weighting_details 'calc w=1/[\s^2^(Fo^2^)+(0.0114P)^2^+33.0465P] where P=(Fo^2^+2Fc^2^)/3'
_refine_ls_weighting_scheme calc
_refine_ls_wR_factor_gt 0.0716
_refine_ls_wR_factor_ref 0.0738
_reflns_number_gt 11495
_reflns_number_total 12906
_reflns_threshold_expression >2sigma(I)
_cod_data_source_file om8001153_si_001.cif
_cod_data_source_block 8-810
_cod_depositor_comments
;
The following automatic conversions were performed:

'_symmetry_cell_setting' value 'Monoclinic' changed to 'monoclinic'
according to /home/saulius/struct/CIF-dictionaries/cif_core.dic
dictionary named 'cif_core.dic' version 2.4.2 from 2011-04-26.

Automatic conversion script
Id: cif_fix_values 1715 2011-07-08 13:25:40Z adriana 
;
_cod_original_cell_volume 8905.5(9)
_cod_original_sg_symbol_H-M C2/c
_cod_database_code 4068248

loop_
_symmetry_equiv_pos_as_xyz
'x, y, z'
'-x, y, -z+1/2'
'x+1/2, y+1/2, z'
'-x+1/2, y+1/2, -z+1/2'
'-x, -y, -z'
'x, -y, z-1/2'
'-x+1/2, -y+1/2, -z'
'x+1/2, -y+1/2, z-1/2'

loop_
_atom_site_label
_atom_site_type_symbol
_atom_site_fract_x
_atom_site_fract_y
_atom_site_fract_z
_atom_site_U_iso_or_equiv
_atom_site_adp_type
_atom_site_occupancy
_atom_site_symmetry_multiplicity
_atom_site_calc_flag
_atom_site_refinement_flags
_atom_site_disorder_assembly
_atom_site_disorder_group
Ir Ir 0.137793(2) 0.024860(9) 0.154815(4) 0.02106(3) Uani 1 1 d U . .
B B 0.12411(8) 0.2919(3) 0.19726(16) 0.0275(5) Uani 1 1 d U . .
H0B H 0.1204 0.3759 0.2109 0.033 Uiso 1 1 calc R . .
N11 N 0.11247(6) 0.2838(2) 0.12187(12) 0.0279(4) Uani 1 1 d U . .
N12 N 0.11358(6) 0.1739(2) 0.09323(11) 0.0261(4) Uani 1 1 d U . .
C13 C 0.10122(7) 0.1911(3) 0.02698(14) 0.0297(5) Uani 1 1 d U . .
C14 C 0.09214(8) 0.3120(3) 0.01415(15) 0.0354(6) Uani 1 1 d U . .
H14 H 0.0830 0.3487 -0.0282 0.042 Uiso 1 1 calc R . .
C15 C 0.09901(7) 0.3684(3) 0.07467(15) 0.0316(5) Uani 1 1 d U . .
C16 C 0.09803(9) 0.0926(3) -0.02147(14) 0.0368(6) Uani 1 1 d U . .
H16A H 0.1200 0.0453 -0.0088 0.055 Uiso 1 1 calc R . .
H16B H 0.0938 0.1270 -0.0657 0.055 Uiso 1 1 calc R . .
H16C H 0.0781 0.0401 -0.0220 0.055 Uiso 1 1 calc R . .
C17 C 0.09284(11) 0.4962(3) 0.0902(2) 0.0453(8) Uani 1 1 d U . .
H17A H 0.1142 0.5278 0.1235 0.068 Uiso 1 1 calc R . .
H17B H 0.0729 0.4998 0.1075 0.068 Uiso 1 1 calc R . .
H17C H 0.0875 0.5449 0.0497 0.068 Uiso 1 1 calc R . .
N21 N 0.16338(6) 0.2578(2) 0.22681(11) 0.0254(4) Uani 1 1 d U . .
N22 N 0.17382(6) 0.1425(2) 0.21869(11) 0.0247(4) Uani 1 1 d U . .
C23 C 0.20818(7) 0.1321(3) 0.25669(13) 0.0265(5) Uani 1 1 d U . .
C24 C 0.21943(7) 0.2418(3) 0.28836(14) 0.0297(5) Uani 1 1 d U . .
H24 H 0.2424 0.2601 0.3177 0.036 Uiso 1 1 calc R . .
C25 C 0.19092(7) 0.3184(3) 0.26890(14) 0.0278(5) Uani 1 1 d U . .
C26 C 0.23002(7) 0.0197(3) 0.26565(15) 0.0313(6) Uani 1 1 d U . .
H26A H 0.2253 -0.0209 0.2228 0.047 Uiso 1 1 calc R . .
H26B H 0.2239 -0.0343 0.2967 0.047 Uiso 1 1 calc R . .
H26C H 0.2552 0.0408 0.2833 0.047 Uiso 1 1 calc R . .
C27 C 0.18871(8) 0.4492(3) 0.28728(17) 0.0352(6) Uani 1 1 d U . .
H27A H 0.1839 0.4995 0.2475 0.053 Uiso 1 1 calc R . .
H27B H 0.2112 0.4737 0.3199 0.053 Uiso 1 1 calc R . .
H27C H 0.1695 0.4591 0.3064 0.053 Uiso 1 1 calc R . .
N31 N 0.10112(6) 0.2027(2) 0.22195(11) 0.0268(4) Uani 1 1 d U . .
N32 N 0.10144(6) 0.0795(2) 0.21141(11) 0.0272(4) Uani 1 1 d U . .
C33 C 0.07696(8) 0.0330(3) 0.23620(15) 0.0319(5) Uani 1 1 d U . .
C34 C 0.06142(8) 0.1261(3) 0.26156(15) 0.0365(6) Uani 1 1 d U . .
H34 H 0.0436 0.1177 0.2821 0.044 Uiso 1 1 calc R . .
C35 C 0.07664(8) 0.2311(3) 0.25128(14) 0.0316(5) Uani 1 1 d U . .
C36 C 0.06643(10) -0.0960(3) 0.23568(19) 0.0444(8) Uani 1 1 d U . .
H36A H 0.0867 -0.1476 0.2375 0.067 Uiso 1 1 calc R . .
H36B H 0.0469 -0.1130 0.1950 0.067 Uiso 1 1 calc R . .
H36C H 0.0588 -0.1123 0.2742 0.067 Uiso 1 1 calc R . .
C37 C 0.06833(9) 0.3566(3) 0.26650(17) 0.0414(7) Uani 1 1 d U . .
H37A H 0.0895 0.3932 0.2980 0.062 Uiso 1 1 calc R . .
H37B H 0.0492 0.3550 0.2860 0.062 Uiso 1 1 calc R . .
H37C H 0.0609 0.4042 0.2256 0.062 Uiso 1 1 calc R . .
C41 C 0.13792(7) -0.1639(3) 0.14140(12) 0.0241(4) Uani 1 1 d U A .
C42 C 0.15918(7) -0.1364(2) 0.20836(12) 0.0236(4) Uani 1 1 d U . .
H42 H 0.1850 -0.1445 0.2141 0.028 Uiso 1 1 calc R . .
C43 C 0.15161(7) -0.1739(3) 0.26969(13) 0.0264(5) Uani 1 1 d U . .
C44 C 0.13863(9) -0.2882(3) 0.27477(15) 0.0349(6) Uani 1 1 d U . .
H44 H 0.1322 -0.3399 0.2372 0.042 Uiso 1 1 calc R . .
C45 C 0.13488(10) -0.3285(3) 0.33405(17) 0.0442(7) Uani 1 1 d U . .
H45 H 0.1252 -0.4061 0.3363 0.053 Uiso 1 1 calc R . .
C46 C 0.14522(10) -0.2556(4) 0.38957(16) 0.0465(8) Uani 1 1 d U . .
H46 H 0.1435 -0.2842 0.4305 0.056 Uiso 1 1 calc R . .
C47 C 0.15798(10) -0.1411(4) 0.38542(15) 0.0447(7) Uani 1 1 d U . .
H47 H 0.1648 -0.0904 0.4234 0.054 Uiso 1 1 calc R . .
C48 C 0.16095(8) -0.0998(3) 0.32569(14) 0.0341(6) Uani 1 1 d U . .
H48 H 0.1694 -0.0205 0.3230 0.041 Uiso 1 1 calc R . .
C51 C 0.10183(7) -0.1356(2) 0.11117(13) 0.0249(4) Uani 1 1 d U A .
H51 H 0.0858 -0.1611 0.1365 0.030 Uiso 1 1 calc R . .
C52 C 0.09129(7) -0.1780(3) 0.04153(13) 0.0265(5) Uani 1 1 d U . .
C53 C 0.05370(7) -0.1782(5) -0.00206(16) 0.039(2) Uani 0.655(5) 1 d PGU A 1
C54 C 0.04361(8) -0.1528(5) -0.06948(16) 0.0464(14) Uani 0.655(5) 1 d PGU A 1
H54 H 0.0610 -0.1333 -0.0895 0.056 Uiso 0.655(5) 1 calc PR A 1
C55 C 0.00802(9) -0.1560(5) -0.10754(14) 0.066(2) Uani 0.655(5) 1 d PGU A 1
H55 H 0.0011 -0.1386 -0.1536 0.079 Uiso 0.655(5) 1 calc PR A 1
C56 C -0.01749(7) -0.1845(7) -0.0782(2) 0.091(4) Uani 0.655(5) 1 d PGU A 1
H56 H -0.0418 -0.1867 -0.1042 0.110 Uiso 0.655(5) 1 calc PR A 1
C57 C -0.00740(9) -0.2099(8) -0.0108(2) 0.113(4) Uani 0.655(5) 1 d PGU A 1
H57 H -0.0248 -0.2294 0.0093 0.136 Uiso 0.655(5) 1 calc PR A 1
C58 C 0.02819(10) -0.2067(7) 0.02730(15) 0.086(3) Uani 0.655(5) 1 d PGU A 1
H58 H 0.0351 -0.2241 0.0734 0.104 Uiso 0.655(5) 1 calc PR A 1
C53' C 0.05285(12) -0.1774(6) 0.0020(3) 0.031(3) Uani 0.345(5) 1 d PGU A 2
C54' C 0.03781(16) -0.2573(6) -0.0497(3) 0.038(2) Uani 0.345(5) 1 d PGU A 2
H54' H 0.0521 -0.3173 -0.0607 0.046 Uiso 0.345(5) 1 calc PR A 2
C55' C 0.00193(17) -0.2495(7) -0.0854(3) 0.055(3) Uani 0.345(5) 1 d PGU A 2
H55' H -0.0084 -0.3042 -0.1207 0.067 Uiso 0.345(5) 1 calc PR A 2
C56' C -0.01891(12) -0.1618(8) -0.0694(4) 0.051(3) Uani 0.345(5) 1 d PGU A 2
H56' H -0.0434 -0.1565 -0.0938 0.061 Uiso 0.345(5) 1 calc PR A 2
C57' C -0.00387(15) -0.0819(6) -0.0177(4) 0.044(2) Uani 0.345(5) 1 d PGU . 2
H57' H -0.0181 -0.0220 -0.0067 0.053 Uiso 0.345(5) 1 calc PR A 2
C58' C 0.03201(15) -0.0897(5) 0.0180(3) 0.0335(18) Uani 0.345(5) 1 d PGU A 2
H58' H 0.0423 -0.0351 0.0533 0.040 Uiso 0.345(5) 1 calc PR A 2
C61 C 0.19304(7) 0.1129(3) 0.09463(13) 0.0263(5) Uani 1 1 d U . .
C62 C 0.17221(7) 0.0046(2) 0.10389(13) 0.0228(4) Uani 1 1 d U . .
C63 C 0.17763(7) -0.1036(2) 0.08006(12) 0.0227(4) Uani 1 1 d U A .
C64 C 0.20512(7) -0.1302(3) 0.04871(13) 0.0259(5) Uani 1 1 d U . .
O65 O 0.18054(6) 0.19869(19) 0.06093(12) 0.0359(5) Uani 1 1 d U . .
O66 O 0.22765(5) 0.10443(19) 0.13074(11) 0.0342(4) Uani 1 1 d U . .
C67 C 0.24895(9) 0.2081(3) 0.1274(2) 0.0533(10) Uani 1 1 d U . .
H67A H 0.2733 0.1953 0.1564 0.080 Uiso 1 1 calc R . .
H67B H 0.2392 0.2802 0.1419 0.080 Uiso 1 1 calc R . .
H67C H 0.2488 0.2193 0.0816 0.080 Uiso 1 1 calc R . .
O68 O 0.22128(6) -0.2237(2) 0.05571(11) 0.0356(5) Uani 1 1 d U . .
O69 O 0.21052(6) -0.03747(19) 0.01292(12) 0.0352(5) Uani 1 1 d U . .
C610 C 0.24018(11) -0.0491(4) -0.0116(2) 0.0522(10) Uani 1 1 d U . .
H61A H 0.2419 0.0235 -0.0367 0.078 Uiso 1 1 calc R . .
H61B H 0.2367 -0.1198 -0.0406 0.078 Uiso 1 1 calc R . .
H61C H 0.2621 -0.0587 0.0258 0.078 Uiso 1 1 calc R . .
C71 C 0.17298(7) -0.3253(2) 0.10810(13) 0.0253(5) Uani 1 1 d U A .
C72 C 0.15338(6) -0.2056(2) 0.08789(12) 0.0220(4) Uani 1 1 d U . .
C73 C 0.12008(7) -0.2168(2) 0.02728(12) 0.0251(5) Uani 1 1 d U A .
C74 C 0.12179(8) -0.2632(3) -0.03677(14) 0.0322(6) Uani 1 1 d U . .
O75 O 0.19224(6) -0.3466(2) 0.16314(10) 0.0342(4) Uani 1 1 d U . .
O76 O 0.16502(6) -0.40431(18) 0.05830(11) 0.0342(4) Uani 1 1 d U . .
C77 C 0.18284(10) -0.5192(3) 0.07272(19) 0.0424(7) Uani 1 1 d U A .
H77A H 0.1754 -0.5703 0.0331 0.064 Uiso 1 1 calc R . .
H77B H 0.1768 -0.5588 0.1088 0.064 Uiso 1 1 calc R . .
H77C H 0.2085 -0.5066 0.0861 0.064 Uiso 1 1 calc R . .
O78 O 0.10293(7) -0.3385(3) -0.07115(12) 0.0494(6) Uani 1 1 d U A .
O79 O 0.14883(6) -0.2099(2) -0.05103(10) 0.0421(5) Uani 1 1 d U A .
C710 C 0.15737(12) -0.2560(6) -0.10691(19) 0.0711(15) Uani 1 1 d U . .
H71A H 0.1812 -0.2295 -0.1044 0.107 Uiso 1 1 calc R A .
H71B H 0.1402 -0.2257 -0.1479 0.107 Uiso 1 1 calc R . .
H71C H 0.1566 -0.3444 -0.1066 0.107 Uiso 1 1 calc R . .

loop_
_atom_site_aniso_label
_atom_site_aniso_U_11
_atom_site_aniso_U_22
_atom_site_aniso_U_33
_atom_site_aniso_U_23
_atom_site_aniso_U_13
_atom_site_aniso_U_12
Ir 0.02110(5) 0.02089(5) 0.02120(5) 0.00046(4) 0.00680(3) 0.00168(3)
B 0.0293(12) 0.0226(13) 0.0309(12) 0.0014(10) 0.0101(10) 0.0064(10)
N11 0.0289(10) 0.0244(10) 0.0311(10) 0.0075(8) 0.0105(8) 0.0065(9)
N12 0.0245(10) 0.0267(10) 0.0268(9) 0.0045(8) 0.0079(8) 0.0052(8)
C13 0.0268(12) 0.0355(13) 0.0270(11) 0.0085(9) 0.0089(10) 0.0027(10)
C14 0.0328(14) 0.0382(14) 0.0334(12) 0.0130(10) 0.0083(11) 0.0032(12)
C15 0.0297(13) 0.0287(12) 0.0366(13) 0.0133(10) 0.0111(11) 0.0058(11)
C16 0.0421(16) 0.0402(16) 0.0268(12) 0.0048(11) 0.0091(12) -0.0014(13)
C17 0.052(2) 0.0269(14) 0.060(2) 0.0153(13) 0.0222(17) 0.0112(14)
N21 0.0274(9) 0.0204(10) 0.0284(10) -0.0023(8) 0.0087(8) 0.0018(8)
N22 0.0247(9) 0.0215(9) 0.0267(10) -0.0024(8) 0.0064(7) 0.0019(7)
C23 0.0247(11) 0.0266(12) 0.0265(12) -0.0021(10) 0.0059(9) 0.0009(9)
C24 0.0272(11) 0.0268(12) 0.0322(13) -0.0039(10) 0.0054(10) -0.0021(9)
C25 0.0309(12) 0.0244(12) 0.0286(12) -0.0032(10) 0.0102(10) -0.0020(9)
C26 0.0254(12) 0.0265(13) 0.0374(14) -0.0019(11) 0.0038(11) 0.0028(10)
C27 0.0357(15) 0.0270(13) 0.0429(16) -0.0114(12) 0.0127(13) -0.0008(11)
N31 0.0263(10) 0.0279(11) 0.0266(10) 0.0005(8) 0.0091(8) 0.0056(8)
N32 0.0269(10) 0.0276(10) 0.0282(10) 0.0036(9) 0.0106(8) 0.0044(8)
C33 0.0313(13) 0.0361(13) 0.0316(14) 0.0063(11) 0.0147(11) 0.0036(11)
C34 0.0328(14) 0.0445(14) 0.0375(15) 0.0048(13) 0.0187(12) 0.0062(12)
C35 0.0307(13) 0.0380(13) 0.0272(12) 0.0002(11) 0.0110(10) 0.0088(11)
C36 0.0459(18) 0.0392(15) 0.059(2) 0.0044(15) 0.0320(16) -0.0026(14)
C37 0.0457(17) 0.0410(15) 0.0417(17) 0.0005(14) 0.0199(14) 0.0147(14)
C41 0.0259(10) 0.0256(10) 0.0211(9) 0.0046(8) 0.0078(8) -0.0010(8)
C42 0.0255(11) 0.0229(11) 0.0207(9) 0.0006(8) 0.0052(8) 0.0028(8)
C43 0.0301(12) 0.0262(12) 0.0228(10) 0.0015(9) 0.0083(9) 0.0054(10)
C44 0.0515(17) 0.0254(13) 0.0320(13) 0.0022(10) 0.0191(13) 0.0041(12)
C45 0.068(2) 0.0298(15) 0.0452(17) 0.0111(12) 0.0321(16) 0.0096(14)
C46 0.065(2) 0.0505(18) 0.0319(14) 0.0123(13) 0.0262(15) 0.0159(16)
C47 0.0542(19) 0.0570(19) 0.0251(13) -0.0057(13) 0.0160(13) 0.0015(16)
C48 0.0404(15) 0.0358(15) 0.0272(12) -0.0047(10) 0.0123(11) -0.0002(12)
C51 0.0223(9) 0.0265(12) 0.0258(10) 0.0009(9) 0.0077(8) -0.0013(8)
C52 0.0252(9) 0.0285(13) 0.0234(10) 0.0000(9) 0.0047(8) -0.0051(9)
C53 0.0233(15) 0.060(7) 0.030(2) 0.004(3) 0.0052(16) -0.013(3)
C54 0.0285(18) 0.079(4) 0.0275(18) 0.004(2) 0.0030(14) -0.004(2)
C55 0.033(2) 0.120(7) 0.035(2) 0.003(3) -0.0018(17) -0.010(3)
C56 0.031(3) 0.182(12) 0.049(3) 0.009(5) -0.003(2) -0.030(5)
C57 0.028(2) 0.252(13) 0.055(3) 0.022(6) 0.007(2) -0.039(5)
C58 0.030(2) 0.186(9) 0.039(3) 0.021(4) 0.0063(19) -0.030(4)
C53' 0.027(2) 0.033(9) 0.028(4) -0.002(5) 0.000(3) 0.003(4)
C54' 0.031(3) 0.033(5) 0.043(5) -0.011(3) 0.000(3) 0.000(3)
C55' 0.030(4) 0.080(8) 0.047(6) -0.022(5) -0.001(3) -0.011(4)
C56' 0.019(4) 0.078(9) 0.047(6) 0.009(5) -0.001(4) 0.002(4)
C57' 0.030(3) 0.042(5) 0.061(6) 0.009(4) 0.017(3) 0.010(3)
C58' 0.030(3) 0.030(4) 0.042(4) -0.005(3) 0.013(3) -0.002(3)
C61 0.0276(11) 0.0232(11) 0.0310(12) -0.0015(10) 0.0134(9) 0.0002(9)
C62 0.0227(10) 0.0225(10) 0.0231(11) 0.0015(8) 0.0072(8) 0.0005(8)
C63 0.0243(10) 0.0224(10) 0.0219(11) 0.0008(9) 0.0079(8) 0.0006(8)
C64 0.0281(12) 0.0260(12) 0.0257(12) -0.0012(9) 0.0114(9) -0.0002(9)
O65 0.0353(10) 0.0251(10) 0.0493(12) 0.0078(9) 0.0166(9) 0.0021(8)
O66 0.0270(9) 0.0287(11) 0.0456(12) 0.0026(9) 0.0095(8) -0.0043(7)
C67 0.0352(16) 0.0369(19) 0.083(3) 0.0053(19) 0.0123(17) -0.0116(13)
O68 0.0425(11) 0.0305(11) 0.0403(11) 0.0031(9) 0.0224(9) 0.0097(9)
O69 0.0430(12) 0.0287(11) 0.0447(12) 0.0032(9) 0.0293(10) 0.0025(8)
C610 0.059(2) 0.048(2) 0.071(3) 0.0064(18) 0.050(2) 0.0045(16)
C71 0.0264(11) 0.0235(11) 0.0268(11) -0.0010(9) 0.0095(9) -0.0011(9)
C72 0.0242(10) 0.0203(10) 0.0207(9) -0.0015(8) 0.0063(8) -0.0006(8)
C73 0.0278(10) 0.0243(13) 0.0216(10) 0.0004(9) 0.0058(8) -0.0030(9)
C74 0.0343(13) 0.0368(16) 0.0233(11) -0.0034(10) 0.0059(9) -0.0007(11)
O75 0.0401(11) 0.0310(11) 0.0292(9) 0.0023(8) 0.0079(8) 0.0101(9)
O76 0.0402(11) 0.0211(10) 0.0380(10) -0.0077(8) 0.0078(9) 0.0023(8)
C77 0.0488(19) 0.0226(14) 0.056(2) -0.0051(13) 0.0166(16) 0.0053(13)
O78 0.0519(14) 0.0563(16) 0.0364(12) -0.0200(11) 0.0092(10) -0.0142(11)
O79 0.0433(12) 0.0601(16) 0.0258(10) -0.0079(10) 0.0150(9) -0.0097(10)
C710 0.058(2) 0.129(5) 0.0334(18) -0.026(2) 0.0246(17) -0.013(3)

loop_
_atom_type_symbol
_atom_type_description
_atom_type_scat_dispersion_real
_atom_type_scat_dispersion_imag
_atom_type_scat_source
C C 0.0033 0.0016 'International Tables Vol C Tables 4.2.6.8 and 6.1.1.4'
H H 0.0000 0.0000 'International Tables Vol C Tables 4.2.6.8 and 6.1.1.4'
B B 0.0013 0.0007 'International Tables Vol C Tables 4.2.6.8 and 6.1.1.4'
N N 0.0061 0.0033 'International Tables Vol C Tables 4.2.6.8 and 6.1.1.4'
O O 0.0106 0.0060 'International Tables Vol C Tables 4.2.6.8 and 6.1.1.4'
Ir Ir -1.4442 7.9887 'International Tables Vol C Tables 4.2.6.8 and 6.1.1.4'

loop_
_geom_angle_atom_site_label_1
_geom_angle_atom_site_label_2
_geom_angle_atom_site_label_3
_geom_angle
C62 Ir N22 88.61(10)
C62 Ir C41 77.61(10)
N22 Ir C41 132.50(9)
C62 Ir N12 90.38(9)
N22 Ir N12 89.91(9)
C41 Ir N12 134.64(9)
C62 Ir C42 88.32(10)
N22 Ir C42 95.77(9)
C41 Ir C42 39.51(9)
N12 Ir C42 174.13(9)
C62 Ir N32 170.69(10)
N22 Ir N32 84.79(9)
C41 Ir N32 111.70(9)
N12 Ir N32 83.06(8)
C42 Ir N32 98.86(9)
C62 Ir C51 98.09(10)
N22 Ir C51 163.97(9)
C41 Ir C51 37.13(9)
N12 Ir C51 104.52(9)
C42 Ir C51 70.03(10)
N32 Ir C51 89.98(9)
N11 B N21 110.0(2)
N11 B N31 107.9(2)
N21 B N31 109.9(2)
N11 B H0B 109.7
N21 B H0B 109.7
N31 B H0B 109.7
C15 N11 N12 110.3(2)
C15 N11 B 131.0(3)
N12 N11 B 118.7(2)
C13 N12 N11 106.7(2)
C13 N12 Ir 133.8(2)
N11 N12 Ir 119.10(16)
N12 C13 C14 109.0(3)
N12 C13 C16 123.1(3)
C14 C13 C16 127.9(3)
C15 C14 C13 106.9(3)
C15 C14 H14 126.5
C13 C14 H14 126.5
N11 C15 C14 107.1(3)
N11 C15 C17 123.2(3)
C14 C15 C17 129.7(3)
C13 C16 H16A 109.5
C13 C16 H16B 109.5
H16A C16 H16B 109.5
C13 C16 H16C 109.5
H16A C16 H16C 109.5
H16B C16 H16C 109.5
C15 C17 H17A 109.5
C15 C17 H17B 109.5
H17A C17 H17B 109.5
C15 C17 H17C 109.5
H17A C17 H17C 109.5
H17B C17 H17C 109.5
C25 N21 N22 109.3(2)
C25 N21 B 130.8(2)
N22 N21 B 119.2(2)
C23 N22 N21 107.1(2)
C23 N22 Ir 133.55(19)
N21 N22 Ir 119.37(16)
N22 C23 C24 108.8(2)
N22 C23 C26 125.6(2)
C24 C23 C26 125.5(2)
C25 C24 C23 106.7(2)
C25 C24 H24 126.7
C23 C24 H24 126.7
N21 C25 C24 108.1(2)
N21 C25 C27 123.1(3)
C24 C25 C27 128.8(3)
C23 C26 H26A 109.5
C23 C26 H26B 109.5
H26A C26 H26B 109.5
C23 C26 H26C 109.5
H26A C26 H26C 109.5
H26B C26 H26C 109.5
C25 C27 H27A 109.5
C25 C27 H27B 109.5
H27A C27 H27B 109.5
C25 C27 H27C 109.5
H27A C27 H27C 109.5
H27B C27 H27C 109.5
C35 N31 N32 110.4(2)
C35 N31 B 126.9(2)
N32 N31 B 122.5(2)
C33 N32 N31 105.5(2)
C33 N32 Ir 141.1(2)
N31 N32 Ir 113.21(16)
N32 C33 C34 109.6(3)
N32 C33 C36 126.9(3)
C34 C33 C36 123.5(3)
C35 C34 C33 107.0(3)
C35 C34 H34 126.5
C33 C34 H34 126.5
N31 C35 C34 107.5(3)
N31 C35 C37 124.1(3)
C34 C35 C37 128.4(3)
C33 C36 H36A 109.5
C33 C36 H36B 109.5
H36A C36 H36B 109.5
C33 C36 H36C 109.5
H36A C36 H36C 109.5
H36B C36 H36C 109.5
C35 C37 H37A 109.5
C35 C37 H37B 109.5
H37A C37 H37B 109.5
C35 C37 H37C 109.5
H37A C37 H37C 109.5
H37B C37 H37C 109.5
C51 C41 C42 126.6(2)
C51 C41 C72 108.8(2)
C42 C41 C72 123.5(2)
C51 C41 Ir 78.17(17)
C42 C41 Ir 71.46(15)
C72 C41 Ir 114.74(17)
C41 C42 C43 126.1(2)
C41 C42 Ir 69.03(15)
C43 C42 Ir 122.72(18)
C41 C42 H42 110.9
C43 C42 H42 110.9
Ir C42 H42 110.9
C44 C43 C48 118.3(3)
C44 C43 C42 120.6(2)
C48 C43 C42 120.8(3)
C43 C44 C45 121.0(3)
C43 C44 H44 119.5
C45 C44 H44 119.5
C46 C45 C44 120.0(3)
C46 C45 H45 120.0
C44 C45 H45 120.0
C47 C46 C45 119.8(3)
C47 C46 H46 120.1
C45 C46 H46 120.1
C46 C47 C48 120.1(3)
C46 C47 H47 119.9
C48 C47 H47 119.9
C47 C48 C43 120.7(3)
C47 C48 H48 119.7
C43 C48 H48 119.7
C41 C51 C52 107.9(2)
C41 C51 Ir 64.70(15)
C52 C51 Ir 126.35(18)
C41 C51 H51 115.2
C52 C51 H51 115.2
Ir C51 H51 115.2
C73 C52 C51 109.7(2)
C73 C52 C53 128.2(3)
C51 C52 C53 122.0(3)
C73 C52 C53' 131.9(3)
C51 C52 C53' 118.3(3)
C54 C53 C58 120.0
C54 C53 C52 122.9(2)
C58 C53 C52 117.1(2)
C53 C54 C55 120.0
C53 C54 H54 120.0
C55 C54 H54 120.0
C56 C55 C54 120.0
C56 C55 H55 120.0
C54 C55 H55 120.0
C57 C56 C55 120.0
C57 C56 H56 120.0
C55 C56 H56 120.0
C56 C57 C58 120.0
C56 C57 H57 120.0
C58 C57 H57 120.0
C57 C58 C53 120.0
C57 C58 H58 120.0
C53 C58 H58 120.0
C54' C53' C58' 120.0
C54' C53' C52 123.2(4)
C58' C53' C52 116.8(4)
C55' C54' C53' 120.0
C55' C54' H54' 120.0
C53' C54' H54' 120.0
C54' C55' C56' 120.0
C54' C55' H55' 120.0
C56' C55' H55' 120.0
C57' C56' C55' 120.0
C57' C56' H56' 120.0
C55' C56' H56' 120.0
C58' C57' C56' 120.0
C58' C57' H57' 120.0
C56' C57' H57' 120.0
C57' C58' C53' 120.0
C57' C58' H58' 120.0
C53' C58' H58' 120.0
O65 C61 O66 123.3(3)
O65 C61 C62 124.7(2)
O66 C61 C62 112.0(2)
C63 C62 C61 119.9(2)
C63 C62 Ir 121.4(2)
C61 C62 Ir 118.69(18)
C62 C63 C64 125.3(2)
C62 C63 C72 115.7(2)
C64 C63 C72 119.1(2)
O68 C64 O69 123.7(2)
O68 C64 C63 123.9(3)
O69 C64 C63 112.4(2)
C61 O66 C67 115.2(2)
O66 C67 H67A 109.5
O66 C67 H67B 109.5
H67A C67 H67B 109.5
O66 C67 H67C 109.5
H67A C67 H67C 109.5
H67B C67 H67C 109.5
C64 O69 C610 116.0(2)
O69 C610 H61A 109.5
O69 C610 H61B 109.5
H61A C610 H61B 109.5
O69 C610 H61C 109.5
H61A C610 H61C 109.5
H61B C610 H61C 109.5
O75 C71 O76 124.2(3)
O75 C71 C72 123.6(2)
O76 C71 C72 112.1(2)
C71 C72 C63 112.8(2)
C71 C72 C73 113.2(2)
C63 C72 C73 112.0(2)
C71 C72 C41 110.1(2)
C63 C72 C41 106.1(2)
C73 C72 C41 101.8(2)
C52 C73 C74 127.8(2)
C52 C73 C72 110.8(2)
C74 C73 C72 121.4(2)
O78 C74 O79 123.8(3)
O78 C74 C73 126.8(3)
O79 C74 C73 109.4(2)
C71 O76 C77 115.8(2)
O76 C77 H77A 109.5
O76 C77 H77B 109.5
H77A C77 H77B 109.5
O76 C77 H77C 109.5
H77A C77 H77C 109.5
H77B C77 H77C 109.5
C74 O79 C710 116.9(3)
O79 C710 H71A 109.5
O79 C710 H71B 109.5
H71A C710 H71B 109.5
O79 C710 H71C 109.5
H71A C710 H71C 109.5
H71B C710 H71C 109.5

loop_
_geom_bond_atom_site_label_1
_geom_bond_atom_site_label_2
_geom_bond_distance
Ir C62 2.016(3)
Ir N22 2.087(2)
Ir C41 2.111(3)
Ir N12 2.137(2)
Ir C42 2.144(3)
Ir N32 2.245(2)
Ir C51 2.286(3)
B N11 1.524(4)
B N21 1.535(4)
B N31 1.549(4)
B H0B 1.0000
N11 C15 1.353(3)
N11 N12 1.369(3)
N12 C13 1.351(3)
C13 C14 1.392(4)
C13 C16 1.479(4)
C14 C15 1.379(4)
C14 H14 0.9500
C15 C17 1.492(5)
C16 H16A 0.9800
C16 H16B 0.9800
C16 H16C 0.9800
C17 H17A 0.9800
C17 H17B 0.9800
C17 H17C 0.9800
N21 C25 1.352(3)
N21 N22 1.372(3)
N22 C23 1.353(3)
C23 C24 1.393(4)
C23 C26 1.496(4)
C24 C25 1.371(4)
C24 H24 0.9500
C25 C27 1.511(4)
C26 H26A 0.9800
C26 H26B 0.9800
C26 H26C 0.9800
C27 H27A 0.9800
C27 H27B 0.9800
C27 H27C 0.9800
N31 C35 1.353(3)
N31 N32 1.384(3)
N32 C33 1.351(4)
C33 C34 1.397(4)
C33 C36 1.489(5)
C34 C35 1.362(5)
C34 H34 0.9500
C35 C37 1.489(4)
C36 H36A 0.9800
C36 H36B 0.9800
C36 H36C 0.9800
C37 H37A 0.9800
C37 H37B 0.9800
C37 H37C 0.9800
C41 C51 1.410(3)
C41 C42 1.439(3)
C41 C72 1.531(4)
C42 C43 1.491(4)
C42 H42 1.0000
C43 C44 1.385(4)
C43 C48 1.396(4)
C44 C45 1.391(4)
C44 H44 0.9500
C45 C46 1.381(5)
C45 H45 0.9500
C46 C47 1.379(6)
C46 H46 0.9500
C47 C48 1.392(4)
C47 H47 0.9500
C48 H48 0.9500
C51 C52 1.482(4)
C51 H51 1.0000
C52 C73 1.348(4)
C52 C53 1.488(3)
C52 C53' 1.493(5)
C53 C54 1.3900
C53 C58 1.3900
C54 C55 1.3900
C54 H54 0.9500
C55 C56 1.3900
C55 H55 0.9500
C56 C57 1.3900
C56 H56 0.9500
C57 C58 1.3900
C57 H57 0.9500
C58 H58 0.9500
C53' C54' 1.3900
C53' C58' 1.3900
C54' C55' 1.3900
C54' H54' 0.9500
C55' C56' 1.3900
C55' H55' 0.9500
C56' C57' 1.3900
C56' H56' 0.9500
C57' C58' 1.3900
C57' H57' 0.9500
C58' H58' 0.9500
C61 O65 1.198(3)
C61 O66 1.350(3)
C61 C62 1.507(4)
C62 C63 1.346(4)
C63 C64 1.484(3)
C63 C72 1.530(4)
C64 O68 1.204(3)
C64 O69 1.337(3)
O66 C67 1.444(4)
C67 H67A 0.9800
C67 H67B 0.9800
C67 H67C 0.9800
O69 C610 1.443(4)
C610 H61A 0.9800
C610 H61B 0.9800
C610 H61C 0.9800
C71 O75 1.201(3)
C71 O76 1.332(3)
C71 C72 1.529(4)
C72 C73 1.531(3)
C73 C74 1.480(4)
C74 O78 1.201(4)
C74 O79 1.346(4)
O76 C77 1.442(4)
C77 H77A 0.9800
C77 H77B 0.9800
C77 H77C 0.9800
O79 C710 1.433(4)
C710 H71A 0.9800
C710 H71B 0.9800
C710 H71C 0.9800

loop_
_geom_torsion_atom_site_label_1
_geom_torsion_atom_site_label_2
_geom_torsion_atom_site_label_3
_geom_torsion_atom_site_label_4
_geom_torsion
_geom_torsion_site_symmetry_1
_geom_torsion_site_symmetry_4
N21 B N11 C15 -120.4(3) . .
N31 B N11 C15 119.7(3) . .
N21 B N11 N12 62.9(3) . .
N31 B N11 N12 -56.9(3) . .
C15 N11 N12 C13 1.2(3) . .
B N11 N12 C13 178.5(2) . .
C15 N11 N12 Ir 174.69(17) . .
B N11 N12 Ir -8.0(3) . .
C62 Ir N12 C13 49.6(3) . .
N22 Ir N12 C13 138.2(3) . .
C41 Ir N12 C13 -23.3(3) . .
N32 Ir N12 C13 -137.1(3) . .
C51 Ir N12 C13 -48.9(3) . .
C62 Ir N12 N11 -121.8(2) . .
N22 Ir N12 N11 -33.20(19) . .
C41 Ir N12 N11 165.35(17) . .
N32 Ir N12 N11 51.56(19) . .
C51 Ir N12 N11 139.74(19) . .
N11 N12 C13 C14 -0.4(3) . .
Ir N12 C13 C14 -172.5(2) . .
N11 N12 C13 C16 -179.5(3) . .
Ir N12 C13 C16 8.3(4) . .
N12 C13 C14 C15 -0.6(3) . .
C16 C13 C14 C15 178.6(3) . .
N12 N11 C15 C14 -1.5(3) . .
B N11 C15 C14 -178.4(3) . .
N12 N11 C15 C17 177.1(3) . .
B N11 C15 C17 0.2(5) . .
C13 C14 C15 N11 1.3(3) . .
C13 C14 C15 C17 -177.2(3) . .
N11 B N21 C25 125.4(3) . .
N31 B N21 C25 -116.0(3) . .
N11 B N21 N22 -64.5(3) . .
N31 B N21 N22 54.1(3) . .
C25 N21 N22 C23 0.4(3) . .
B N21 N22 C23 -171.7(2) . .
C25 N21 N22 Ir -178.70(17) . .
B N21 N22 Ir 9.2(3) . .
C62 Ir N22 C23 -56.2(3) . .
C41 Ir N22 C23 15.6(3) . .
N12 Ir N22 C23 -146.6(3) . .
C42 Ir N22 C23 32.0(3) . .
N32 Ir N22 C23 130.4(3) . .
C51 Ir N22 C23 59.0(4) . .
C62 Ir N22 N21 122.6(2) . .
C41 Ir N22 N21 -165.64(17) . .
N12 Ir N22 N21 32.24(19) . .
C42 Ir N22 N21 -149.21(19) . .
N32 Ir N22 N21 -50.80(19) . .
C51 Ir N22 N21 -122.2(3) . .
N21 N22 C23 C24 -0.5(3) . .
Ir N22 C23 C24 178.4(2) . .
N21 N22 C23 C26 177.0(3) . .
Ir N22 C23 C26 -4.1(4) . .
N22 C23 C24 C25 0.5(3) . .
C26 C23 C24 C25 -177.0(3) . .
N22 N21 C25 C24 -0.1(3) . .
B N21 C25 C24 170.8(3) . .
N22 N21 C25 C27 178.4(3) . .
B N21 C25 C27 -10.8(5) . .
C23 C24 C25 N21 -0.2(3) . .
C23 C24 C25 C27 -178.6(3) . .
N11 B N31 C35 -112.8(3) . .
N21 B N31 C35 127.2(3) . .
N11 B N31 N32 61.9(3) . .
N21 B N31 N32 -58.1(3) . .
C35 N31 N32 C33 -1.1(3) . .
B N31 N32 C33 -176.6(2) . .
C35 N31 N32 Ir 174.91(17) . .
B N31 N32 Ir -0.6(3) . .
N22 Ir N32 C33 -141.0(3) . .
C41 Ir N32 C33 -7.0(3) . .
N12 Ir N32 C33 128.5(3) . .
C42 Ir N32 C33 -45.9(3) . .
C51 Ir N32 C33 23.9(3) . .
N22 Ir N32 N31 45.15(17) . .
C41 Ir N32 N31 179.09(16) . .
N12 Ir N32 N31 -45.40(17) . .
C42 Ir N32 N31 140.20(17) . .
C51 Ir N32 N31 -150.02(18) . .
N31 N32 C33 C34 0.3(3) . .
Ir N32 C33 C34 -173.8(2) . .
N31 N32 C33 C36 178.4(3) . .
Ir N32 C33 C36 4.3(5) . .
N32 C33 C34 C35 0.5(4) . .
C36 C33 C34 C35 -177.6(3) . .
N32 N31 C35 C34 1.5(3) . .
B N31 C35 C34 176.7(3) . .
N32 N31 C35 C37 -176.9(3) . .
B N31 C35 C37 -1.7(4) . .
C33 C34 C35 N31 -1.2(3) . .
C33 C34 C35 C37 177.1(3) . .
C62 Ir C41 C51 -121.92(16) . .
N22 Ir C41 C51 161.67(14) . .
N12 Ir C41 C51 -43.9(2) . .
C42 Ir C41 C51 135.4(2) . .
N32 Ir C41 C51 58.25(16) . .
C62 Ir C41 C42 102.66(16) . .
N22 Ir C41 C42 26.25(19) . .
N12 Ir C41 C42 -179.30(13) . .
N32 Ir C41 C42 -77.16(15) . .
C51 Ir C41 C42 -135.4(2) . .
C62 Ir C41 C72 -16.49(17) . .
N22 Ir C41 C72 -92.90(19) . .
N12 Ir C41 C72 61.5(2) . .
C42 Ir C41 C72 -119.2(2) . .
N32 Ir C41 C72 163.69(16) . .
C51 Ir C41 C72 105.4(2) . .
C51 C41 C42 C43 57.1(4) . .
C72 C41 C42 C43 -136.2(3) . .
Ir C41 C42 C43 115.9(3) . .
C51 C41 C42 Ir -58.8(3) . .
C72 C41 C42 Ir 107.9(2) . .
C62 Ir C42 C41 -72.43(15) . .
N22 Ir C42 C41 -160.86(14) . .
N32 Ir C42 C41 113.53(15) . .
C51 Ir C42 C41 26.80(14) . .
C62 Ir C42 C43 167.3(2) . .
N22 Ir C42 C43 78.9(2) . .
C41 Ir C42 C43 -120.3(3) . .
N32 Ir C42 C43 -6.7(2) . .
C51 Ir C42 C43 -93.5(2) . .
C41 C42 C43 C44 40.1(4) . .
Ir C42 C43 C44 126.8(3) . .
C41 C42 C43 C48 -146.8(3) . .
Ir C42 C43 C48 -60.1(3) . .
C48 C43 C44 C45 0.1(5) . .
C42 C43 C44 C45 173.4(3) . .
C43 C44 C45 C46 -2.1(5) . .
C44 C45 C46 C47 2.5(6) . .
C45 C46 C47 C48 -1.0(6) . .
C46 C47 C48 C43 -1.0(5) . .
C44 C43 C48 C47 1.4(5) . .
C42 C43 C48 C47 -171.9(3) . .
C42 C41 C51 C52 178.4(3) . .
C72 C41 C51 C52 10.1(3) . .
Ir C41 C51 C52 122.4(2) . .
C42 C41 C51 Ir 56.0(3) . .
C72 C41 C51 Ir -112.4(2) . .
C62 Ir C51 C41 56.86(16) . .
N22 Ir C51 C41 -57.1(4) . .
N12 Ir C51 C41 149.37(15) . .
C42 Ir C51 C41 -28.37(15) . .
N32 Ir C51 C41 -127.80(15) . .
C62 Ir C51 C52 -37.4(2) . .
N22 Ir C51 C52 -151.3(3) . .
C41 Ir C51 C52 -94.2(3) . .
N12 Ir C51 C52 55.2(2) . .
C42 Ir C51 C52 -122.6(2) . .
N32 Ir C51 C52 138.0(2) . .
C41 C51 C52 C73 -7.0(3) . .
Ir C51 C52 C73 64.3(3) . .
C41 C51 C52 C53 171.2(3) . .
Ir C51 C52 C53 -117.5(3) . .
C41 C51 C52 C53' 169.9(4) . .
Ir C51 C52 C53' -118.8(4) . .
C73 C52 C53 C54 -38.0(6) . .
C51 C52 C53 C54 144.1(3) . .
C53' C52 C53 C54 161(6) . .
C73 C52 C53 C58 141.2(4) . .
C51 C52 C53 C58 -36.6(5) . .
C53' C52 C53 C58 -20(6) . .
C58 C53 C54 C55 0.0 . .
C52 C53 C54 C55 179.2(5) . .
C53 C54 C55 C56 0.0 . .
C54 C55 C56 C57 0.0 . .
C55 C56 C57 C58 0.0 . .
C56 C57 C58 C53 0.0 . .
C54 C53 C58 C57 0.0 . .
C52 C53 C58 C57 -179.3(5) . .
C73 C52 C53' C54' 24.7(7) . .
C51 C52 C53' C54' -151.4(4) . .
C53 C52 C53' C54' 45(6) . .
C73 C52 C53' C58' -153.8(4) . .
C51 C52 C53' C58' 30.1(6) . .
C53 C52 C53' C58' -134(6) . .
C58' C53' C54' C55' 0.0 . .
C52 C53' C54' C55' -178.5(7) . .
C53' C54' C55' C56' 0.0 . .
C54' C55' C56' C57' 0.0 . .
C55' C56' C57' C58' 0.0 . .
C55' C56' C57' C57' 130.7(15) . 5
C56' C57' C58' C53' 0.0 . .
C57' C57' C58' C53' -158.0(8) 5 .
C54' C53' C58' C57' 0.0 . .
C52 C53' C58' C57' 178.6(6) . .
O65 C61 C62 C63 113.4(3) . .
O66 C61 C62 C63 -68.7(3) . .
O65 C61 C62 Ir -68.7(3) . .
O66 C61 C62 Ir 109.3(2) . .
N22 Ir C62 C63 140.1(2) . .
C41 Ir C62 C63 5.9(2) . .
N12 Ir C62 C63 -130.0(2) . .
C42 Ir C62 C63 44.3(2) . .
C51 Ir C62 C63 -25.3(2) . .
N22 Ir C62 C61 -37.9(2) . .
C41 Ir C62 C61 -172.1(2) . .
N12 Ir C62 C61 52.0(2) . .
C42 Ir C62 C61 -133.7(2) . .
C51 Ir C62 C61 156.8(2) . .
C61 C62 C63 C64 5.1(4) . .
Ir C62 C63 C64 -172.83(19) . .
C61 C62 C63 C72 -176.0(2) . .
Ir C62 C63 C72 6.1(3) . .
C62 C63 C64 O68 143.1(3) . .
C72 C63 C64 O68 -35.8(4) . .
C62 C63 C64 O69 -35.5(4) . .
C72 C63 C64 O69 145.6(2) . .
O65 C61 O66 C67 1.4(4) . .
C62 C61 O66 C67 -176.6(3) . .
O68 C64 O69 C610 -7.0(4) . .
C63 C64 O69 C610 171.6(3) . .
O75 C71 C72 C63 75.5(3) . .
O76 C71 C72 C63 -107.0(2) . .
O75 C71 C72 C73 -156.0(3) . .
O76 C71 C72 C73 21.5(3) . .
O75 C71 C72 C41 -42.8(3) . .
O76 C71 C72 C41 134.7(2) . .
C62 C63 C72 C71 -139.1(2) . .
C64 C63 C72 C71 39.9(3) . .
C62 C63 C72 C73 91.9(3) . .
C64 C63 C72 C73 -89.1(3) . .
C62 C63 C72 C41 -18.5(3) . .
C64 C63 C72 C41 160.5(2) . .
C51 C41 C72 C71 -129.5(2) . .
C42 C41 C72 C71 61.8(3) . .
Ir C41 C72 C71 145.22(17) . .
C51 C41 C72 C63 108.2(2) . .
C42 C41 C72 C63 -60.6(3) . .
Ir C41 C72 C63 22.9(2) . .
C51 C41 C72 C73 -9.2(3) . .
C42 C41 C72 C73 -177.9(2) . .
Ir C41 C72 C73 -94.5(2) . .
C51 C52 C73 C74 -178.2(3) . .
C53 C52 C73 C74 3.8(5) . .
C53' C52 C73 C74 5.5(6) . .
C51 C52 C73 C72 0.9(3) . .
C53 C52 C73 C72 -177.2(3) . .
C53' C52 C73 C72 -175.4(5) . .
C71 C72 C73 C52 123.0(3) . .
C63 C72 C73 C52 -108.1(3) . .
C41 C72 C73 C52 4.9(3) . .
C71 C72 C73 C74 -57.8(3) . .
C63 C72 C73 C74 71.1(3) . .
C41 C72 C73 C74 -175.9(2) . .
C52 C73 C74 O78 -48.5(5) . .
C72 C73 C74 O78 132.5(3) . .
C52 C73 C74 O79 133.0(3) . .
C72 C73 C74 O79 -46.0(4) . .
O75 C71 O76 C77 -3.6(4) . .
C72 C71 O76 C77 179.0(2) . .
O78 C74 O79 C710 -6.7(5) . .
C73 C74 O79 C710 171.8(3) . .
